data_7010493
loop_
_publ_author_name
'Bezombes, Jean Philippe'
'Hitchcock, Peter B.'
'Lappert, Michael F.'
'Merle, Philippe G.'

_publ_section_title
;
 Synthesis and structures of lithium N-trimethylsilyl- and
 -neopentyl-anilides and their Et2O and tmen adducts; crystal
 structures of [(Li{\m-N(Ph)R}-trans)2(\m-tmen)]\\infty
 (R&#x2005;=&#x2005;SiMe3 1 or CH2But 2) and
 [Li{\m-N(Ph)CH2But}(OEt2)]2&#x200A;&#x2020;
;
_journal_issue 6
_journal_name_full 'Journal of the Chemical Society, Dalton Transactions'
_journal_page_first 816
_journal_paper_doi 10.1039/b009724l
_journal_year 2001
_chemical_compound_source 'synthesis as described'
_chemical_formula_moiety 'C30 H52 Li2 N2 O2'
_chemical_formula_structural 'C30 H52 LI2 N2 O2'
_chemical_formula_sum 'C30 H52 Li2 N2 O2'
_chemical_formula_weight 486.62
_chemical_name_common '[{Li(OEt2)(PhNCH2tBu)}2]'
_space_group_IT_number 14
_symmetry_cell_setting monoclinic
_symmetry_Int_Tables_number 14
_symmetry_space_group_name_Hall '-P 2yn'
_symmetry_space_group_name_H-M 'P 1 21/n 1'
_atom_sites_solution_hydrogens geom
_atom_sites_solution_primary direct
_atom_sites_solution_secondary difmap
_audit_conform_dict_location ftp://ftp.iucr.org/cifdics/cif_core_2.1beta5.dic
_audit_conform_dict_name cif_core.dic
_audit_conform_dict_version 2.1beta5
_audit_creation_date 1999-11-09T15:43:02-00:00
_audit_creation_method 'WinGX routine CIF_UPDATE'
_cell_angle_alpha 90
_cell_angle_beta 95.7960(10)
_cell_angle_gamma 90
_cell_formula_units_Z 4
_cell_length_a 9.9810(2)
_cell_length_b 16.1914(4)
_cell_length_c 19.2524(4)
_cell_measurement_reflns_used 14770
_cell_measurement_temperature 173(2)
_cell_measurement_theta_max 27.878
_cell_measurement_theta_min 4.246
_cell_measurement_wavelength 0.71073
_cell_volume 3095.40(12)
_computing_cell_refinement 'HKL Scalepack (Otwinowski & Minor 1997)'
_computing_data_reduction 'HKL Denzo and Scalepack (Otwinowski & Minor 1997)'
_computing_molecular_graphics 'Ortep-3 for Windows (Farrugia, 1997)'
_computing_publication_material 'WinGX publication routines (Farrugia, 1999)'
_computing_structure_refinement 'SHELXL-97 (Sheldrick, 1997)'
_computing_structure_solution 'SHELXS-97 (Sheldrick, 1997)'
_diffrn_ambient_temperature 173(2)
_diffrn_measured_fraction_theta_full 0.984
_diffrn_measured_fraction_theta_max 0.984
_diffrn_measurement_device KappaCCD
_diffrn_measurement_method CCD
_diffrn_radiation_monochromator graphite
_diffrn_radiation_probe x-ray
_diffrn_radiation_type MoK\a
_diffrn_radiation_wavelength 0.71073
_diffrn_reflns_av_R_equivalents 0.0503
_diffrn_reflns_av_sigmaI/netI 0.0401
_diffrn_reflns_limit_h_max 12
_diffrn_reflns_limit_h_min -13
_diffrn_reflns_limit_k_max 21
_diffrn_reflns_limit_k_min -18
_diffrn_reflns_limit_l_max 25
_diffrn_reflns_limit_l_min -25
_diffrn_reflns_number 25409
_diffrn_reflns_theta_full 27.86
_diffrn_reflns_theta_max 27.86
_diffrn_reflns_theta_min 4.33
_exptl_absorpt_coefficient_mu 0.063
_exptl_crystal_colour colourless
_exptl_crystal_density_diffrn 1.044
_exptl_crystal_density_method 'not measured'
_exptl_crystal_description prism
_exptl_crystal_F_000 1072
_exptl_crystal_size_max 0.4
_exptl_crystal_size_mid 0.4
_exptl_crystal_size_min 0.3
_refine_diff_density_max 0.628
_refine_diff_density_min -0.367
_refine_diff_density_rms 0.038
_refine_ls_extinction_method none
_refine_ls_goodness_of_fit_ref 0.955
_refine_ls_hydrogen_treatment mixed
_refine_ls_matrix_type full
_refine_ls_number_parameters 344
_refine_ls_number_reflns 7257
_refine_ls_number_restraints 0
_refine_ls_restrained_S_all 0.955
_refine_ls_R_factor_all 0.0839
_refine_ls_R_factor_gt 0.0607
_refine_ls_shift/su_max 0.058
_refine_ls_shift/su_mean 0.003
_refine_ls_structure_factor_coef Fsqd
_refine_ls_weighting_details 'calc w=1/[\s^2^(Fo^2^)+(0.0897P)^2^+1.3997P] where P=(Fo^2^+2Fc^2^)/3'
_refine_ls_weighting_scheme calc
_refine_ls_wR_factor_gt 0.1603
_refine_ls_wR_factor_ref 0.1795
_reflns_number_gt 5366
_reflns_number_total 7257
_reflns_threshold_expression >2sigma(I)
_cod_data_source_file b009724l.txt
_cod_data_source_block nov1399
_cod_original_sg_symbol_H-M P2(1)/n
_cod_database_code 7010493

loop_
_symmetry_equiv_pos_as_xyz
'x, y, z'
'-x+1/2, y+1/2, -z+1/2'
'-x, -y, -z'
'x-1/2, -y-1/2, z-1/2'

loop_
_atom_site_label
_atom_site_type_symbol
_atom_site_fract_x
_atom_site_fract_y
_atom_site_fract_z
_atom_site_U_iso_or_equiv
_atom_site_adp_type
_atom_site_occupancy
_atom_site_symmetry_multiplicity
_atom_site_calc_flag
_atom_site_refinement_flags
_atom_site_disorder_assembly
_atom_site_disorder_group
Li1 Li 1.0439(2) 0.58555(18) 0.19470(14) 0.0368(6) Uani 1 1 d . A .
Li2 Li 0.9554(2) 0.64271(18) 0.30203(13) 0.0361(6) Uani 1 1 d . A .
O1 O 1.14403(11) 0.50840(7) 0.13884(6) 0.0402(3) Uani 1 1 d . . .
O2 O 0.85138(11) 0.71632(8) 0.35587(6) 0.0450(3) Uani 1 1 d . . .
N1 N 0.84995(11) 0.59386(8) 0.21366(6) 0.0292(3) Uani 1 1 d . . .
N2 N 1.14995(11) 0.63424(8) 0.28298(6) 0.0296(3) Uani 1 1 d . . .
C1 C 0.79091(13) 0.53541(9) 0.25231(7) 0.0280(3) Uani 1 1 d . A .
C2 C 0.65055(14) 0.52244(10) 0.25600(8) 0.0319(3) Uani 1 1 d . . .
H2 H 0.5875 0.5544 0.2271 0.038 Uiso 1 1 calc R A .
C3 C 0.60374(15) 0.46451(11) 0.30062(8) 0.0364(4) Uani 1 1 d . A .
H3 H 0.5094 0.4581 0.3017 0.044 Uiso 1 1 calc R . .
C4 C 0.69042(16) 0.41567(11) 0.34381(8) 0.0392(4) Uani 1 1 d . . .
H4 H 0.6569 0.3766 0.3745 0.047 Uiso 1 1 calc R A .
C5 C 0.82818(16) 0.42571(11) 0.34080(8) 0.0376(4) Uani 1 1 d . A .
H5 H 0.8897 0.3927 0.3697 0.045 Uiso 1 1 calc R . .
C6 C 0.87677(14) 0.48304(10) 0.29638(7) 0.0323(3) Uani 1 1 d . . .
H6 H 0.9714 0.4877 0.2952 0.039 Uiso 1 1 calc R A .
C7 C 0.76122(14) 0.65147(10) 0.17285(7) 0.0306(3) Uani 1 1 d . A .
H7A H 0.802 0.7072 0.1777 0.037 Uiso 1 1 calc R . .
H7B H 0.6747 0.6536 0.1938 0.037 Uiso 1 1 calc R . .
C8 C 0.73015(14) 0.63292(11) 0.09400(8) 0.0342(3) Uani 1 1 d . . .
C9 C 0.64117(17) 0.70280(12) 0.06211(9) 0.0445(4) Uani 1 1 d . A .
H9A H 0.6882 0.7556 0.0701 0.067 Uiso 1 1 calc R . .
H9B H 0.5567 0.7041 0.084 0.067 Uiso 1 1 calc R . .
H9C H 0.6215 0.6935 0.0118 0.067 Uiso 1 1 calc R . .
C10 C 0.86159(17) 0.63040(13) 0.05932(9) 0.0472(4) Uani 1 1 d . A .
H10A H 0.9187 0.5857 0.0798 0.071 Uiso 1 1 calc R . .
H10B H 0.9089 0.6832 0.0668 0.071 Uiso 1 1 calc R . .
H10C H 0.8413 0.6207 0.0091 0.071 Uiso 1 1 calc R . .
C11 C 0.65711(17) 0.55020(12) 0.08225(9) 0.0426(4) Uani 1 1 d . A .
H11A H 0.7145 0.5057 0.103 0.064 Uiso 1 1 calc R . .
H11B H 0.6373 0.5404 0.032 0.064 Uiso 1 1 calc R . .
H11C H 0.5727 0.5516 0.1042 0.064 Uiso 1 1 calc R . .
C12 C 1.13870(17) 0.42332(12) 0.15934(10) 0.0466(4) Uani 1 1 d . . .
H12A H 1.1638 0.4183 0.2102 0.056 Uiso 1 1 calc R . .
H12B H 1.2036 0.3907 0.135 0.056 Uiso 1 1 calc R . .
C13 C 1.00010(18) 0.39066(12) 0.14136(10) 0.0473(4) Uani 1 1 d . . .
H13A H 0.9968 0.3326 0.1554 0.071 Uiso 1 1 calc R . .
H13B H 0.976 0.3951 0.0909 0.071 Uiso 1 1 calc R . .
H13C H 0.9363 0.4227 0.1659 0.071 Uiso 1 1 calc R . .
C14 C 1.27031(18) 0.53382(13) 0.11789(11) 0.0500(5) Uani 1 1 d . . .
H14A H 1.3117 0.4876 0.094 0.06 Uiso 1 1 calc R . .
H14B H 1.3317 0.5491 0.1595 0.06 Uiso 1 1 calc R . .
C15 C 1.25120(18) 0.60603(12) 0.06982(10) 0.0480(4) Uani 1 1 d . . .
H15A H 1.3386 0.6234 0.0559 0.072 Uiso 1 1 calc R . .
H15B H 1.2107 0.6517 0.0937 0.072 Uiso 1 1 calc R . .
H15C H 1.1917 0.5904 0.0283 0.072 Uiso 1 1 calc R . .
C16 C 1.20915(13) 0.69429(9) 0.24617(7) 0.0285(3) Uani 1 1 d . A .
C17 C 1.34970(14) 0.70897(10) 0.24424(8) 0.0334(3) Uani 1 1 d . . .
H17 H 1.4126 0.6767 0.273 0.04 Uiso 1 1 calc R A .
C18 C 1.39674(15) 0.76895(11) 0.20164(8) 0.0373(4) Uani 1 1 d . A .
H18 H 1.4912 0.7764 0.2017 0.045 Uiso 1 1 calc R . .
C19 C 1.31030(17) 0.81865(11) 0.15879(9) 0.0404(4) Uani 1 1 d . . .
H19 H 1.3441 0.8593 0.1295 0.048 Uiso 1 1 calc R A .
C20 C 1.17262(16) 0.80691(10) 0.16016(8) 0.0372(4) Uani 1 1 d . A .
H20 H 1.1112 0.8403 0.1316 0.045 Uiso 1 1 calc R . .
C21 C 1.12378(14) 0.74744(10) 0.20243(8) 0.0324(3) Uani 1 1 d . . .
H21 H 1.029 0.7417 0.2023 0.039 Uiso 1 1 calc R A .
C22 C 1.23916(14) 0.57811(10) 0.32563(7) 0.0297(3) Uani 1 1 d . A .
H22A H 1.3275 0.5774 0.3064 0.036 Uiso 1 1 calc R . .
H22B H 1.2012 0.5217 0.3204 0.036 Uiso 1 1 calc R . .
C23 C 1.26378(14) 0.59784(10) 0.40466(8) 0.0320(3) Uani 1 1 d . . .
C24 C 1.13058(17) 0.59559(13) 0.43764(9) 0.0447(4) Uani 1 1 d . A .
H24A H 1.0884 0.5413 0.4296 0.067 Uiso 1 1 calc R . .
H24B H 1.0702 0.6384 0.4164 0.067 Uiso 1 1 calc R . .
H24C H 1.1478 0.6056 0.488 0.067 Uiso 1 1 calc R . .
C25 C 1.35736(19) 0.53148(12) 0.43844(9) 0.0487(5) Uani 1 1 d . A .
H25A H 1.3158 0.4771 0.4302 0.073 Uiso 1 1 calc R . .
H25B H 1.373 0.5416 0.4888 0.073 Uiso 1 1 calc R . .
H25C H 1.4434 0.5331 0.418 0.073 Uiso 1 1 calc R . .
C26 C 1.32855(18) 0.68244(12) 0.41730(9) 0.0435(4) Uani 1 1 d . A .
H26A H 1.414 0.6842 0.3963 0.065 Uiso 1 1 calc R . .
H26B H 1.3454 0.6924 0.4676 0.065 Uiso 1 1 calc R . .
H26C H 1.268 0.7251 0.3961 0.065 Uiso 1 1 calc R . .
C27 C 0.8531(2) 0.80264(15) 0.34026(18) 0.0812(8) Uani 1 1 d . A .
H27A H 0.7885 0.8313 0.3678 0.097 Uiso 1 1 calc R . .
H27B H 0.8224 0.8107 0.2902 0.097 Uiso 1 1 calc R . .
C28 C 0.9848(2) 0.83994(14) 0.35523(12) 0.0591(5) Uani 1 1 d . . .
H28A H 0.9794 0.8989 0.344 0.089 Uiso 1 1 calc R A .
H28B H 1.0487 0.8131 0.327 0.089 Uiso 1 1 calc R . .
H28C H 1.0155 0.833 0.4049 0.089 Uiso 1 1 calc R . .
C29 C 0.7377(4) 0.6771(3) 0.3837(3) 0.0492(14) Uani 0.572(8) 1 d P A 1
H29A H 0.7369 0.6177 0.3716 0.059 Uiso 0.572(8) 1 calc PR A 1
H29B H 0.6533 0.7019 0.3615 0.059 Uiso 0.572(8) 1 calc PR A 1
C30 C 0.7423(5) 0.6863(4) 0.4623(2) 0.084(2) Uani 0.572(8) 1 d P A 1
H30A H 0.665 0.6578 0.4788 0.125 Uiso 0.572(8) 1 calc PR A 1
H30B H 0.739 0.745 0.4743 0.125 Uiso 0.572(8) 1 calc PR A 1
H30C H 0.8259 0.6621 0.4844 0.125 Uiso 0.572(8) 1 calc PR A 1
C29A C 0.7643(15) 0.7086(8) 0.4054(7) 0.149(6) Uani 0.428(8) 1 d P A 2
H29C H 0.7916 0.7482 0.4434 0.179 Uiso 0.428(8) 1 calc PR A 2
H29D H 0.6737 0.7253 0.3844 0.179 Uiso 0.428(8) 1 calc PR A 2
C30A C 0.7537(5) 0.6316(4) 0.4347(3) 0.0545(18) Uani 0.428(8) 1 d P A 2
H30D H 0.6827 0.6324 0.4663 0.082 Uiso 0.428(8) 1 calc PR A 2
H30E H 0.8396 0.6168 0.4609 0.082 Uiso 0.428(8) 1 calc PR A 2
H30F H 0.7312 0.5909 0.3977 0.082 Uiso 0.428(8) 1 calc PR A 2

loop_
_atom_site_aniso_label
_atom_site_aniso_U_11
_atom_site_aniso_U_22
_atom_site_aniso_U_33
_atom_site_aniso_U_23
_atom_site_aniso_U_13
_atom_site_aniso_U_12
Li1 0.0273(12) 0.0467(16) 0.0368(13) -0.0025(12) 0.0046(10) 0.0019(11)
Li2 0.0283(12) 0.0467(16) 0.0335(12) -0.0025(11) 0.0041(10) 0.0023(11)
O1 0.0314(6) 0.0393(7) 0.0517(7) 0.0011(5) 0.0133(5) 0.0027(5)
O2 0.0377(6) 0.0497(8) 0.0494(7) -0.0052(6) 0.0141(5) 0.0032(5)
N1 0.0223(5) 0.0348(7) 0.0303(6) 0.0025(5) 0.0020(4) -0.0001(5)
N2 0.0233(5) 0.0341(7) 0.0309(6) 0.0025(5) 0.0005(4) 0.0001(5)
C1 0.0253(6) 0.0330(8) 0.0259(6) -0.0035(6) 0.0036(5) -0.0001(5)
C2 0.0255(7) 0.0379(9) 0.0323(7) -0.0008(6) 0.0038(5) 0.0008(6)
C3 0.0284(7) 0.0425(9) 0.0398(8) -0.0026(7) 0.0104(6) -0.0025(6)
C4 0.0414(8) 0.0405(9) 0.0375(8) 0.0050(7) 0.0133(6) -0.0017(7)
C5 0.0370(8) 0.0411(9) 0.0352(8) 0.0050(7) 0.0061(6) 0.0062(7)
C6 0.0254(7) 0.0392(9) 0.0326(7) 0.0006(6) 0.0043(5) 0.0017(6)
C7 0.0259(7) 0.0331(8) 0.0322(7) 0.0016(6) 0.0008(5) -0.0006(6)
C8 0.0289(7) 0.0434(9) 0.0300(7) 0.0025(6) 0.0021(5) 0.0000(6)
C9 0.0411(9) 0.0513(11) 0.0393(8) 0.0083(8) -0.0054(7) 0.0027(8)
C10 0.0376(8) 0.0688(13) 0.0362(8) 0.0077(8) 0.0088(7) 0.0018(8)
C11 0.0431(9) 0.0481(11) 0.0359(8) -0.0056(7) 0.0003(7) -0.0039(7)
C12 0.0404(9) 0.0420(10) 0.0566(11) 0.0069(8) 0.0005(8) 0.0010(7)
C13 0.0442(9) 0.0422(10) 0.0554(11) -0.0036(8) 0.0044(8) -0.0048(8)
C14 0.0380(9) 0.0570(12) 0.0573(11) -0.0038(9) 0.0161(8) 0.0018(8)
C15 0.0422(9) 0.0508(11) 0.0534(10) -0.0008(9) 0.0168(8) -0.0027(8)
C16 0.0249(6) 0.0318(8) 0.0289(7) -0.0032(6) 0.0032(5) 0.0007(5)
C17 0.0249(7) 0.0388(9) 0.0368(8) -0.0014(7) 0.0035(5) 0.0013(6)
C18 0.0294(7) 0.0412(9) 0.0428(8) -0.0044(7) 0.0105(6) -0.0038(6)
C19 0.0446(9) 0.0361(9) 0.0426(9) 0.0021(7) 0.0154(7) -0.0029(7)
C20 0.0389(8) 0.0362(9) 0.0370(8) 0.0030(7) 0.0056(6) 0.0050(7)
C21 0.0269(7) 0.0360(8) 0.0344(7) 0.0006(6) 0.0036(5) 0.0026(6)
C22 0.0261(6) 0.0310(8) 0.0313(7) -0.0005(6) -0.0003(5) 0.0018(5)
C23 0.0291(7) 0.0354(8) 0.0308(7) -0.0004(6) -0.0010(5) 0.0042(6)
C24 0.0380(8) 0.0621(12) 0.0344(8) 0.0029(8) 0.0061(6) -0.0005(8)
C25 0.0540(10) 0.0526(11) 0.0367(8) -0.0006(8) -0.0094(7) 0.0178(9)
C26 0.0448(9) 0.0459(10) 0.0390(9) -0.0101(7) 0.0000(7) -0.0039(8)
C27 0.0575(13) 0.0535(14) 0.130(2) 0.0043(15) -0.0048(14) 0.0191(11)
C28 0.0656(13) 0.0495(12) 0.0603(12) 0.0073(10) -0.0035(10) 0.0019(10)
C29 0.0300(16) 0.072(3) 0.047(2) -0.030(2) 0.0114(14) -0.0100(18)
C30 0.087(3) 0.114(5) 0.053(3) -0.014(3) 0.027(2) -0.026(3)
C29A 0.199(12) 0.114(9) 0.161(11) 0.077(8) 0.149(10) 0.099(8)
C30A 0.051(3) 0.063(4) 0.052(3) 0.003(3) 0.017(2) -0.005(2)

loop_
_atom_type_symbol
_atom_type_description
_atom_type_scat_dispersion_real
_atom_type_scat_dispersion_imag
_atom_type_scat_source
C C 0.0033 0.0016 'International Tables Vol C Tables 4.2.6.8 and 6.1.1.4'
H H 0 0 'International Tables Vol C Tables 4.2.6.8 and 6.1.1.4'
Li Li -0.0003 0.0001 'International Tables Vol C Tables 4.2.6.8 and 6.1.1.4'
N N 0.0061 0.0033 'International Tables Vol C Tables 4.2.6.8 and 6.1.1.4'
O O 0.0106 0.006 'International Tables Vol C Tables 4.2.6.8 and 6.1.1.4'

loop_
_geom_angle_atom_site_label_1
_geom_angle_atom_site_label_2
_geom_angle_atom_site_label_3
_geom_angle
_geom_angle_site_symmetry_1
_geom_angle_site_symmetry_3
_geom_angle_publ_flag
O1 Li1 N1 133.45(15) . . ?
O1 Li1 N2 116.27(13) . . ?
N1 Li1 N2 104.34(12) . . ?
O2 Li2 N2 135.52(15) . . ?
O2 Li2 N1 114.72(13) . . ?
N2 Li2 N1 104.13(12) . . ?
C14 O1 C12 114.46(13) . . ?
C14 O1 Li1 118.74(13) . . ?
C12 O1 Li1 114.88(13) . . ?
C29A O2 C27 105.0(5) . . ?
C29A O2 C29 28.4(8) . . ?
C27 O2 C29 122.2(3) . . ?
C29A O2 Li2 136.9(6) . . ?
C27 O2 Li2 117.91(17) . . ?
C29 O2 Li2 114.1(2) . . ?
C1 N1 C7 117.50(11) . . ?
C1 N1 Li1 121.74(12) . . ?
C7 N1 Li1 119.21(12) . . ?
C1 N1 Li2 91.63(11) . . ?
C7 N1 Li2 115.45(12) . . ?
Li1 N1 Li2 75.83(11) . . ?
C16 N2 C22 117.40(11) . . ?
C16 N2 Li2 121.24(12) . . ?
C22 N2 Li2 118.83(12) . . ?
C16 N2 Li1 93.27(11) . . ?
C22 N2 Li1 117.15(12) . . ?
Li2 N2 Li1 75.70(11) . . ?
N1 C1 C6 117.91(12) . . ?
N1 C1 C2 127.33(13) . . ?
C6 C1 C2 114.71(13) . . ?
C3 C2 C1 121.71(14) . . ?
C2 C3 C4 121.97(14) . . ?
C3 C4 C5 117.91(15) . . ?
C6 C5 C4 120.92(15) . . ?
C5 C6 C1 122.74(13) . . ?
N1 C7 C8 117.04(13) . . ?
C9 C8 C11 109.85(13) . . ?
C9 C8 C10 109.46(14) . . ?
C11 C8 C10 109.17(14) . . ?
C9 C8 C7 107.53(13) . . ?
C11 C8 C7 111.09(13) . . ?
C10 C8 C7 109.70(12) . . ?
O1 C12 C13 109.65(14) . . ?
O1 C14 C15 109.95(15) . . ?
N2 C16 C21 118.06(12) . . ?
N2 C16 C17 127.40(13) . . ?
C21 C16 C17 114.50(13) . . ?
C18 C17 C16 121.72(14) . . ?
C17 C18 C19 122.09(14) . . ?
C18 C19 C20 117.75(15) . . ?
C21 C20 C19 120.99(15) . . ?
C20 C21 C16 122.94(14) . . ?
N2 C22 C23 116.72(12) . . ?
C25 C23 C26 109.49(14) . . ?
C25 C23 C24 109.06(14) . . ?
C26 C23 C24 109.12(14) . . ?
C25 C23 C22 107.63(13) . . ?
C26 C23 C22 111.39(13) . . ?
C24 C23 C22 110.12(12) . . ?
O2 C27 C28 113.27(18) . . ?
O2 C29 C30 112.3(3) . . ?
C30A C29A O2 116.8(8) . . ?

loop_
_geom_bond_atom_site_label_1
_geom_bond_atom_site_label_2
_geom_bond_distance
_geom_bond_site_symmetry_2
_geom_bond_publ_flag
Li1 O1 1.983(3) . ?
Li1 N1 2.011(3) . ?
Li1 N2 2.065(3) . ?
Li2 O2 1.947(3) . ?
Li2 N2 2.017(3) . ?
Li2 N1 2.065(3) . ?
O1 C14 1.422(2) . ?
O1 C12 1.436(2) . ?
O2 C29A 1.360(8) . ?
O2 C27 1.430(3) . ?
O2 C29 1.448(5) . ?
N1 C1 1.3730(19) . ?
N1 C7 1.4598(18) . ?
N2 C16 1.3717(19) . ?
N2 C22 1.4646(18) . ?
C1 C6 1.424(2) . ?
C1 C2 1.4254(19) . ?
C2 C3 1.385(2) . ?
C3 C4 1.386(2) . ?
C4 C5 1.391(2) . ?
C5 C6 1.383(2) . ?
C7 C8 1.548(2) . ?
C8 C9 1.528(2) . ?
C8 C11 1.531(2) . ?
C8 C10 1.532(2) . ?
C12 C13 1.489(2) . ?
C14 C15 1.491(3) . ?
C16 C21 1.425(2) . ?
C16 C17 1.4271(19) . ?
C17 C18 1.383(2) . ?
C18 C19 1.389(2) . ?
C19 C20 1.390(2) . ?
C20 C21 1.381(2) . ?
C22 C23 1.550(2) . ?
C23 C25 1.526(2) . ?
C23 C26 1.524(2) . ?
C23 C24 1.530(2) . ?
C27 C28 1.449(3) . ?
C29 C30 1.517(7) . ?
C29A C30A 1.376(13) . ?
